data_1559865
loop_
_publ_author_name
'Bendia, Sabrina'
'Ouari, Kamel'
'Ait Ali, Mustapha'
'el Firdousi, Larbi'
'Nazarenko, Alexander Y.'

_publ_section_title
;
 1,7,7-Trimethyl-3-(naphthalen-2-ylcarbonyl)bicyclo[2.2.1]heptan-2-one
;
_journal_coeditor_code BV4034
_journal_issue 12
_journal_name_full IUCrData
_journal_page_first x201662
_journal_paper_doi 10.1107/S2414314620016624
_journal_volume 5
_journal_year 2020
_chemical_absolute_configuration ad
_chemical_formula_iupac 'C21 H22 O2'
_chemical_formula_moiety 'C21 H22 O2'
_chemical_formula_sum 'C21 H22 O2'
_chemical_formula_weight 306.38
_chemical_melting_point 399
_chemical_name_common (+)-3-naphthoylcamphor
_chemical_name_systematic
(1<i>R</i>,3<i>S</i>,4<i>R</i>)-1,7,7-Trimethyl-3-(naphthalen-2-ylcarbonyl)bicyclo[2.2.1]heptan-2-one
_space_group_crystal_system tetragonal
_space_group_IT_number 92
_space_group_name_Hall 'P 4abw 2nw'
_space_group_name_H-M_alt 'P 41 21 2'
_atom_sites_solution_hydrogens geom
_atom_sites_solution_primary dual
_atom_sites_solution_secondary difmap
_audit_creation_method
;
Olex2 1.2
(compiled 2018.05.29 svn.r3508 for OlexSys, GUI svn.r5506)
;
_cell_angle_alpha 90
_cell_angle_beta 90
_cell_angle_gamma 90
_cell_formula_units_Z 8
_cell_length_a 9.5637(3)
_cell_length_b 9.5637(3)
_cell_length_c 36.3395(10)
_cell_measurement_reflns_used 9853
_cell_measurement_temperature 173(2)
_cell_measurement_theta_max 74.72
_cell_measurement_theta_min 4.63
_cell_volume 3323.77(17)
_computing_cell_refinement
;
SAINT (Bruker, 2016)
;
_computing_data_collection
;
APEX2 (Bruker, 2016)
;
_computing_data_reduction
;
SAINT (Bruker, 2016)
;
_computing_molecular_graphics
;
<i>OLEX2</i> (Dolomanov <i>et al.</i>,  2009); <i>VESTA</i>
(Momma & Izumi, 2011)
;
_computing_publication_material
;
<i>OLEX2</i> (Dolomanov <i>et al.</i>,  2009)
;
_computing_structure_refinement
;
ShelXL (Sheldrick, 2015b)
;
_computing_structure_solution
;
ShelXT (Sheldrick, 2015a)
;
_diffrn_ambient_temperature 173.15
_diffrn_detector_area_resol_mean 10.8
_diffrn_measured_fraction_theta_full 0.999
_diffrn_measured_fraction_theta_max 0.989
_diffrn_measurement_device_type 'Bruker PHOTON-100 CMOS'
_diffrn_measurement_method '\f and \w scans'
_diffrn_radiation_type CuK\a
_diffrn_radiation_wavelength 1.54178
_diffrn_reflns_av_R_equivalents 0.0344
_diffrn_reflns_av_unetI/netI 0.0186
_diffrn_reflns_limit_h_max 9
_diffrn_reflns_limit_h_min -11
_diffrn_reflns_limit_k_max 10
_diffrn_reflns_limit_k_min -11
_diffrn_reflns_limit_l_max 45
_diffrn_reflns_limit_l_min -43
_diffrn_reflns_number 27362
_diffrn_reflns_theta_full 67.679
_diffrn_reflns_theta_max 75.164
_diffrn_reflns_theta_min 4.781
_diffrn_source sealedtube
_diffrn_standards_number 0
_exptl_absorpt_coefficient_mu 0.604
_exptl_absorpt_correction_T_max 1.0000
_exptl_absorpt_correction_T_min 0.9215
_exptl_absorpt_correction_type multi-scan
_exptl_absorpt_process_details
;
(SADABS; Krause <i>et al.</i>,  2015)
;
_exptl_crystal_colour colourless
_exptl_crystal_density_diffrn 1.225
_exptl_crystal_description block
_exptl_crystal_F_000 1312
_exptl_crystal_size_max 0.406
_exptl_crystal_size_mid 0.332
_exptl_crystal_size_min 0.172
_refine_diff_density_max 0.333
_refine_diff_density_min -0.164
_refine_ls_abs_structure_details
;
Flack <i>x</i> determined using 1176 quotients
[(<i>I</i>^+^)-(<i>I</i>^-^)]/[(<i>I</i>^+^)+(<i>I</i>^-^)]
(Parsons et al., 2013)
;
_refine_ls_abs_structure_Flack -0.04(10)
_refine_ls_extinction_method none
_refine_ls_goodness_of_fit_ref 1.052
_refine_ls_hydrogen_treatment constr
_refine_ls_matrix_type full
_refine_ls_number_parameters 211
_refine_ls_number_reflns 3363
_refine_ls_number_restraints 0
_refine_ls_restrained_S_all 1.052
_refine_ls_R_factor_all 0.0455
_refine_ls_R_factor_gt 0.0424
_refine_ls_shift/su_max 0.001
_refine_ls_shift/su_mean 0.000
_refine_ls_structure_factor_coef Fsqd
_refine_ls_weighting_details 'w=1/[\s^2^(Fo^2^)+(0.0568P)^2^+0.9139P] where P=(Fo^2^+2Fc^2^)/3'
_refine_ls_weighting_scheme calc
_refine_ls_wR_factor_gt 0.1080
_refine_ls_wR_factor_ref 0.1102
_reflns_number_gt 3123
_reflns_number_total 3363
_reflns_threshold_expression 'I > 2\s(I)'
_cod_data_source_file bv4034sup1.cif
_cod_data_source_block I
_cod_original_cell_volume 3323.8(2)
_cod_database_code 1559865
_shelx_space_group_comment
;
The symmetry employed for this shelxl refinement is uniquely defined
by the following loop, which should always be used as a source of
symmetry information in preference to the above space-group names.
They are only intended as comments.
;

loop_
_space_group_symop_operation_xyz
'x, y, z'
'-x, -y, z+1/2'
'-y+1/2, x+1/2, z+1/4'
'y+1/2, -x+1/2, z+3/4'
'-x+1/2, y+1/2, -z+1/4'
'x+1/2, -y+1/2, -z+3/4'
'y, x, -z'
'-y, -x, -z+1/2'

loop_
_atom_site_type_symbol
_atom_site_label
_atom_site_fract_x
_atom_site_fract_y
_atom_site_fract_z
_atom_site_U_iso_or_equiv
_atom_site_adp_type
_atom_site_calc_flag
_atom_site_occupancy
_atom_site_disorder_assembly
_atom_site_disorder_group
O O1 0.70347(19) 0.6575(2) 0.64361(5) 0.0464(4) Uani d 1 . .
O O2 0.5159(2) 0.51669(19) 0.69923(4) 0.0496(5) Uani d 1 . .
C C1 0.6066(2) 0.5955(2) 0.62993(5) 0.0332(5) Uani d 1 . .
C C12 0.5164(2) 0.2695(3) 0.69118(6) 0.0365(5) Uani d 1 . .
C C20 0.4639(2) 0.1076(3) 0.74128(6) 0.0352(5) Uani d 1 . .
C C2 0.5645(2) 0.4436(2) 0.63805(6) 0.0322(5) Uani d 1 . .
H H2 0.641392 0.379430 0.630123 0.039 Uiso calc 1 . .
C C11 0.5318(2) 0.4187(2) 0.67846(6) 0.0361(5) Uani d 1 . .
C C4 0.4804(2) 0.5150(2) 0.57811(6) 0.0353(5) Uani d 1 . .
C C21 0.4779(2) 0.2461(3) 0.72708(6) 0.0377(5) Uani d 1 . .
H H21 0.460193 0.323627 0.742761 0.045 Uiso calc 1 . .
C C5 0.5053(2) 0.6502(2) 0.60124(6) 0.0367(5) Uani d 1 . .
C C3 0.4366(2) 0.4255(2) 0.61188(6) 0.0332(5) Uani d 1 . .
H H3 0.413105 0.326134 0.605939 0.040 Uiso calc 1 . .
C C7 0.3144(2) 0.5104(3) 0.62806(6) 0.0409(5) Uani d 1 . .
H H7A 0.299828 0.488296 0.654394 0.049 Uiso calc 1 . .
H H7B 0.226558 0.492847 0.614409 0.049 Uiso calc 1 . .
C C15 0.4932(2) -0.0064(3) 0.71753(6) 0.0394(5) Uani d 1 . .
C C13 0.5416(2) 0.1533(3) 0.66742(6) 0.0387(5) Uani d 1 . .
H H13 0.565984 0.168661 0.642397 0.046 Uiso calc 1 . .
C C14 0.5307(2) 0.0201(3) 0.68070(7) 0.0408(5) Uani d 1 . .
H H14 0.548878 -0.056467 0.664725 0.049 Uiso calc 1 . .
C C8 0.3638(3) 0.5307(3) 0.54932(7) 0.0499(6) Uani d 1 . .
H H8A 0.282051 0.574768 0.560714 0.075 Uiso calc 1 . .
H H8B 0.337812 0.438197 0.539925 0.075 Uiso calc 1 . .
H H8C 0.397117 0.589021 0.528961 0.075 Uiso calc 1 . .
C C9 0.6120(3) 0.4631(3) 0.55838(6) 0.0426(6) Uani d 1 . .
H H9A 0.640885 0.532133 0.539957 0.064 Uiso calc 1 . .
H H9B 0.591951 0.373884 0.546203 0.064 Uiso calc 1 . .
H H9C 0.687276 0.450052 0.576340 0.064 Uiso calc 1 . .
C C19 0.4206(3) 0.0829(3) 0.77769(7) 0.0438(6) Uani d 1 . .
H H19 0.400420 0.159300 0.793543 0.053 Uiso calc 1 . .
C C16 0.4805(3) -0.1453(3) 0.73169(8) 0.0496(6) Uani d 1 . .
H H16 0.501686 -0.223071 0.716425 0.060 Uiso calc 1 . .
C C6 0.3646(3) 0.6628(3) 0.62289(7) 0.0442(6) Uani d 1 . .
H H6A 0.379542 0.708616 0.647000 0.053 Uiso calc 1 . .
H H6B 0.295274 0.717616 0.608703 0.053 Uiso calc 1 . .
C C10 0.5525(3) 0.7813(3) 0.58164(7) 0.0523(7) Uani d 1 . .
H H10A 0.565896 0.856496 0.599628 0.078 Uiso calc 1 . .
H H10B 0.481338 0.809412 0.563703 0.078 Uiso calc 1 . .
H H10C 0.640935 0.763122 0.568879 0.078 Uiso calc 1 . .
C C17 0.4383(3) -0.1660(3) 0.76687(8) 0.0537(7) Uani d 1 . .
H H17 0.429241 -0.258625 0.776009 0.064 Uiso calc 1 . .
C C18 0.4076(3) -0.0513(3) 0.79021(7) 0.0513(7) Uani d 1 . .
H H18 0.377741 -0.067775 0.814759 0.062 Uiso calc 1 . .

loop_
_atom_site_aniso_label
_atom_site_aniso_U_11
_atom_site_aniso_U_22
_atom_site_aniso_U_33
_atom_site_aniso_U_12
_atom_site_aniso_U_13
_atom_site_aniso_U_23
O1 0.0456(10) 0.0561(11) 0.0375(8) -0.0160(8) -0.0059(7) 0.0023(8)
O2 0.0678(12) 0.0467(10) 0.0343(8) 0.0024(8) 0.0081(8) 0.0006(7)
C1 0.0344(11) 0.0380(12) 0.0273(9) -0.0036(9) 0.0034(8) 0.0012(8)
C12 0.0288(11) 0.0459(13) 0.0350(10) 0.0010(9) -0.0009(9) 0.0071(9)
C20 0.0255(10) 0.0455(13) 0.0345(10) -0.0012(9) -0.0056(8) 0.0008(9)
C2 0.0295(10) 0.0364(11) 0.0308(10) 0.0007(9) 0.0018(8) 0.0020(8)
C11 0.0370(12) 0.0401(12) 0.0311(10) 0.0025(9) 0.0002(9) 0.0040(9)
C4 0.0310(11) 0.0442(13) 0.0306(10) -0.0031(9) -0.0019(8) 0.0020(9)
C21 0.0352(11) 0.0427(13) 0.0353(10) 0.0021(10) -0.0015(9) 0.0014(10)
C5 0.0369(12) 0.0385(12) 0.0347(10) 0.0005(10) -0.0007(9) 0.0052(9)
C3 0.0290(11) 0.0370(11) 0.0337(10) -0.0032(9) 0.0015(8) -0.0005(9)
C7 0.0301(11) 0.0519(15) 0.0406(11) 0.0001(10) 0.0035(9) 0.0008(10)
C15 0.0283(11) 0.0460(13) 0.0439(11) 0.0014(9) -0.0072(9) 0.0020(10)
C13 0.0353(12) 0.0439(13) 0.0370(11) 0.0023(10) 0.0012(9) 0.0007(10)
C14 0.0351(12) 0.0441(13) 0.0432(11) 0.0052(10) -0.0010(10) -0.0066(10)
C8 0.0410(14) 0.0705(18) 0.0381(12) -0.0032(13) -0.0088(10) 0.0036(12)
C9 0.0380(12) 0.0572(15) 0.0324(10) -0.0050(11) 0.0045(9) -0.0035(10)
C19 0.0396(13) 0.0527(15) 0.0390(11) -0.0023(11) -0.0045(10) 0.0055(11)
C16 0.0442(14) 0.0422(14) 0.0625(16) -0.0025(11) -0.0117(12) 0.0047(12)
C6 0.0416(13) 0.0442(13) 0.0467(13) 0.0101(11) 0.0013(11) 0.0008(11)
C10 0.0639(18) 0.0459(15) 0.0471(13) -0.0080(13) -0.0071(12) 0.0129(11)
C17 0.0502(16) 0.0447(14) 0.0662(16) -0.0085(12) -0.0135(13) 0.0198(13)
C18 0.0438(14) 0.0618(17) 0.0482(13) -0.0051(12) -0.0043(11) 0.0181(12)

loop_
_atom_type_symbol
_atom_type_description
_atom_type_scat_dispersion_real
_atom_type_scat_dispersion_imag
_atom_type_scat_source
C C 0.0181 0.0091 'International Tables Vol C Tables 4.2.6.8 and 6.1.1.4'
H H 0.0000 0.0000 'International Tables Vol C Tables 4.2.6.8 and 6.1.1.4'
O O 0.0492 0.0322 'International Tables Vol C Tables 4.2.6.8 and 6.1.1.4'

loop_
_geom_angle_atom_site_label_1
_geom_angle_atom_site_label_2
_geom_angle_atom_site_label_3
_geom_angle_site_symmetry_1
_geom_angle_site_symmetry_3
_geom_angle
_geom_angle_publ_flag
O1 C1 C2 . . 125.9(2) ?
O1 C1 C5 . . 127.1(2) ?
C5 C1 C2 . . 106.96(18) ?
C21 C12 C11 . . 118.1(2) ?
C21 C12 C13 . . 119.5(2) ?
C13 C12 C11 . . 122.31(19) ?
C15 C20 C21 . . 118.3(2) ?
C19 C20 C21 . . 121.5(2) ?
C19 C20 C15 . . 120.1(2) ?
C1 C2 H2 . . 109.5 ?
C1 C2 C3 . . 101.15(16) ?
C11 C2 C1 . . 112.83(18) ?
C11 C2 H2 . . 109.5 ?
C11 C2 C3 . . 114.20(17) ?
C3 C2 H2 . . 109.5 ?
O2 C11 C12 . . 121.90(19) ?
O2 C11 C2 . . 120.4(2) ?
C12 C11 C2 . . 117.72(19) ?
C3 C4 C5 . . 94.14(16) ?
C8 C4 C5 . . 113.4(2) ?
C8 C4 C3 . . 113.29(19) ?
C9 C4 C5 . . 113.31(19) ?
C9 C4 C3 . . 114.39(19) ?
C9 C4 C8 . . 108.02(19) ?
C12 C21 C20 . . 121.3(2) ?
C12 C21 H21 . . 119.4 ?
C20 C21 H21 . . 119.4 ?
C1 C5 C4 . . 100.46(18) ?
C1 C5 C6 . . 103.31(18) ?
C4 C5 C6 . . 101.74(18) ?
C10 C5 C1 . . 114.8(2) ?
C10 C5 C4 . . 118.64(19) ?
C10 C5 C6 . . 115.5(2) ?
C2 C3 H3 . . 114.4 ?
C4 C3 C2 . . 102.03(16) ?
C4 C3 H3 . . 114.4 ?
C7 C3 C2 . . 107.70(17) ?
C7 C3 C4 . . 102.45(18) ?
C7 C3 H3 . . 114.4 ?
C3 C7 H7A . . 111.3 ?
C3 C7 H7B . . 111.3 ?
C3 C7 C6 . . 102.44(18) ?
H7A C7 H7B . . 109.2 ?
C6 C7 H7A . . 111.3 ?
C6 C7 H7B . . 111.3 ?
C20 C15 C16 . . 118.6(2) ?
C14 C15 C20 . . 119.4(2) ?
C14 C15 C16 . . 122.0(2) ?
C12 C13 H13 . . 120.0 ?
C14 C13 C12 . . 120.0(2) ?
C14 C13 H13 . . 120.0 ?
C15 C14 H14 . . 119.3 ?
C13 C14 C15 . . 121.5(2) ?
C13 C14 H14 . . 119.3 ?
C4 C8 H8A . . 109.5 ?
C4 C8 H8B . . 109.5 ?
C4 C8 H8C . . 109.5 ?
H8A C8 H8B . . 109.5 ?
H8A C8 H8C . . 109.5 ?
H8B C8 H8C . . 109.5 ?
C4 C9 H9A . . 109.5 ?
C4 C9 H9B . . 109.5 ?
C4 C9 H9C . . 109.5 ?
H9A C9 H9B . . 109.5 ?
H9A C9 H9C . . 109.5 ?
H9B C9 H9C . . 109.5 ?
C20 C19 H19 . . 120.1 ?
C18 C19 C20 . . 119.8(3) ?
C18 C19 H19 . . 120.1 ?
C15 C16 H16 . . 120.0 ?
C17 C16 C15 . . 120.1(3) ?
C17 C16 H16 . . 120.0 ?
C5 C6 H6A . . 110.8 ?
C5 C6 H6B . . 110.8 ?
C7 C6 C5 . . 104.83(19) ?
C7 C6 H6A . . 110.8 ?
C7 C6 H6B . . 110.8 ?
H6A C6 H6B . . 108.9 ?
C5 C10 H10A . . 109.5 ?
C5 C10 H10B . . 109.5 ?
C5 C10 H10C . . 109.5 ?
H10A C10 H10B . . 109.5 ?
H10A C10 H10C . . 109.5 ?
H10B C10 H10C . . 109.5 ?
C16 C17 H17 . . 119.6 ?
C16 C17 C18 . . 120.8(3) ?
C18 C17 H17 . . 119.6 ?
C19 C18 C17 . . 120.6(2) ?
C19 C18 H18 . . 119.7 ?
C17 C18 H18 . . 119.7 ?

loop_
_geom_bond_atom_site_label_1
_geom_bond_atom_site_label_2
_geom_bond_site_symmetry_2
_geom_bond_distance
_geom_bond_publ_flag
O1 C1 . 1.207(3) ?
O2 C11 . 1.213(3) ?
C1 C2 . 1.535(3) ?
C1 C5 . 1.516(3) ?
C12 C11 . 1.507(3) ?
C12 C21 . 1.374(3) ?
C12 C13 . 1.428(3) ?
C20 C21 . 1.428(3) ?
C20 C15 . 1.418(3) ?
C20 C19 . 1.406(3) ?
C2 H2 . 1.0000 ?
C2 C11 . 1.521(3) ?
C2 C3 . 1.559(3) ?
C4 C5 . 1.560(3) ?
C4 C3 . 1.554(3) ?
C4 C8 . 1.537(3) ?
C4 C9 . 1.531(3) ?
C21 H21 . 0.9500 ?
C5 C6 . 1.564(3) ?
C5 C10 . 1.511(3) ?
C3 H3 . 1.0000 ?
C3 C7 . 1.540(3) ?
C7 H7A . 0.9900 ?
C7 H7B . 0.9900 ?
C7 C6 . 1.545(4) ?
C15 C14 . 1.409(3) ?
C15 C16 . 1.430(4) ?
C13 H13 . 0.9500 ?
C13 C14 . 1.367(4) ?
C14 H14 . 0.9500 ?
C8 H8A . 0.9800 ?
C8 H8B . 0.9800 ?
C8 H8C . 0.9800 ?
C9 H9A . 0.9800 ?
C9 H9B . 0.9800 ?
C9 H9C . 0.9800 ?
C19 H19 . 0.9500 ?
C19 C18 . 1.367(4) ?
C16 H16 . 0.9500 ?
C16 C17 . 1.355(4) ?
C6 H6A . 0.9900 ?
C6 H6B . 0.9900 ?
C10 H10A . 0.9800 ?
C10 H10B . 0.9800 ?
C10 H10C . 0.9800 ?
C17 H17 . 0.9500 ?
C17 C18 . 1.418(4) ?
C18 H18 . 0.9500 ?

loop_
_geom_hbond_atom_site_label_D
_geom_hbond_atom_site_label_H
_geom_hbond_atom_site_label_A
_geom_hbond_site_symmetry_A
_geom_hbond_distance_DH
_geom_hbond_distance_HA
_geom_hbond_distance_DA
_geom_hbond_angle_DHA
C13 H13 O1 5_646 0.95 2.57 3.296(3) 134
C16 H16 O2 1_545 0.95 2.57 3.458(3) 156

loop_
_geom_torsion_atom_site_label_1
_geom_torsion_atom_site_label_2
_geom_torsion_atom_site_label_3
_geom_torsion_atom_site_label_4
_geom_torsion_site_symmetry_1
_geom_torsion_site_symmetry_2
_geom_torsion_site_symmetry_3
_geom_torsion_site_symmetry_4
_geom_torsion
_geom_torsion_publ_flag
O1 C1 C2 C11 . . . . 58.5(3) ?
O1 C1 C2 C3 . . . . -179.1(2) ?
O1 C1 C5 C4 . . . . 144.2(2) ?
O1 C1 C5 C6 . . . . -110.9(3) ?
O1 C1 C5 C10 . . . . 15.7(3) ?
C1 C2 C11 O2 . . . . 13.1(3) ?
C1 C2 C11 C12 . . . . -168.51(19) ?
C1 C2 C3 C4 . . . . 35.2(2) ?
C1 C2 C3 C7 . . . . -72.2(2) ?
C1 C5 C6 C7 . . . . -73.3(2) ?
C12 C13 C14 C15 . . . . 0.8(4) ?
C20 C15 C14 C13 . . . . 1.0(3) ?
C20 C15 C16 C17 . . . . 1.4(4) ?
C20 C19 C18 C17 . . . . 0.4(4) ?
C2 C1 C5 C4 . . . . -34.7(2) ?
C2 C1 C5 C6 . . . . 70.1(2) ?
C2 C1 C5 C10 . . . . -163.2(2) ?
C2 C3 C7 C6 . . . . 68.6(2) ?
C11 C12 C21 C20 . . . . -178.8(2) ?
C11 C12 C13 C14 . . . . 177.8(2) ?
C11 C2 C3 C4 . . . . 156.71(18) ?
C11 C2 C3 C7 . . . . 49.3(2) ?
C4 C5 C6 C7 . . . . 30.5(2) ?
C4 C3 C7 C6 . . . . -38.6(2) ?
C21 C12 C11 O2 . . . . 2.6(3) ?
C21 C12 C11 C2 . . . . -175.8(2) ?
C21 C12 C13 C14 . . . . -1.6(3) ?
C21 C20 C15 C14 . . . . -1.9(3) ?
C21 C20 C15 C16 . . . . 179.5(2) ?
C21 C20 C19 C18 . . . . 179.6(2) ?
C5 C1 C2 C11 . . . . -122.51(19) ?
C5 C1 C2 C3 . . . . -0.1(2) ?
C5 C4 C3 C2 . . . . -55.30(19) ?
C5 C4 C3 C7 . . . . 56.14(19) ?
C3 C2 C11 O2 . . . . -101.7(3) ?
C3 C2 C11 C12 . . . . 76.7(3) ?
C3 C4 C5 C1 . . . . 54.17(19) ?
C3 C4 C5 C6 . . . . -51.94(19) ?
C3 C4 C5 C10 . . . . -179.9(2) ?
C3 C7 C6 C5 . . . . 4.6(2) ?
C15 C20 C21 C12 . . . . 1.1(3) ?
C15 C20 C19 C18 . . . . 0.4(3) ?
C15 C16 C17 C18 . . . . -0.6(4) ?
C13 C12 C11 O2 . . . . -176.8(2) ?
C13 C12 C11 C2 . . . . 4.8(3) ?
C13 C12 C21 C20 . . . . 0.6(3) ?
C14 C15 C16 C17 . . . . -177.2(2) ?
C8 C4 C5 C1 . . . . 171.77(19) ?
C8 C4 C5 C6 . . . . 65.7(2) ?
C8 C4 C5 C10 . . . . -62.3(3) ?
C8 C4 C3 C2 . . . . -172.96(19) ?
C8 C4 C3 C7 . . . . -61.5(2) ?
C9 C4 C5 C1 . . . . -64.6(2) ?
C9 C4 C5 C6 . . . . -170.76(18) ?
C9 C4 C5 C10 . . . . 61.3(3) ?
C9 C4 C3 C2 . . . . 62.6(2) ?
C9 C4 C3 C7 . . . . 174.07(19) ?
C19 C20 C21 C12 . . . . -178.1(2) ?
C19 C20 C15 C14 . . . . 177.3(2) ?
C19 C20 C15 C16 . . . . -1.3(3) ?
C16 C15 C14 C13 . . . . 179.6(2) ?
C16 C17 C18 C19 . . . . -0.3(4) ?
C10 C5 C6 C7 . . . . 160.4(2) ?

_cod_database_fobs_code 1559865
